data_4001713
loop_
_publ_author_name
'Ramasamy, Karthik'
'Kuznetsov, Vladimir L.'
'Gopal, Kandasamy'
'Malik, Mohammad A.'
'Raftery, James'
'Edwards, Peter P.'
'O'Brien, Paul'

_publ_section_title
;
 Organotin Dithiocarbamates: Single-Source Precursors for Tin Sulfide Thin
 Films by Aerosol-Assisted Chemical Vapor Deposition (AACVD)
;
_journal_coden_ASTM CMATEX
_journal_issue 3
_journal_name_full 'Chemistry of Materials'
_journal_page_first 266
_journal_page_last 276
_journal_paper_doi 10.1021/cm301660n
_journal_volume 25
_journal_year 2013
_chemical_formula_sum 'C28 H42 N2 S4 Sn'
_chemical_formula_weight 653.63
_space_group_IT_number 15
_symmetry_cell_setting monoclinic
_symmetry_space_group_name_Hall '-C 2yc'
_symmetry_space_group_name_H-M 'C 1 2/c 1'
_atom_sites_solution_hydrogens geom
_atom_sites_solution_primary direct
_atom_sites_solution_secondary difmap
_audit_creation_method SHELXL-97
_cell_angle_alpha 90.00
_cell_angle_beta 96.770(3)
_cell_angle_gamma 90.00
_cell_formula_units_Z 12
_cell_length_a 27.2820(9)
_cell_length_b 17.7669(6)
_cell_length_c 18.6716(6)
_cell_measurement_reflns_used 13806
_cell_measurement_temperature 100(2)
_cell_measurement_theta_max 28.5080
_cell_measurement_theta_min 2.9536
_cell_volume 8987.3(5)
_computing_cell_refinement
;
CrysAlisPro, Oxford Diffraction Ltd.,
Version 1.171.33.31 (release 08-01-2009 CrysAlis171 .NET)
(compiled Jan  8 2009,16:24:04)
;
_computing_data_collection
;
CrysAlisPro, Oxford Diffraction Ltd.,
Version 1.171.33.31 (release 08-01-2009 CrysAlis171 .NET)
(compiled Jan  8 2009,16:24:04)
;
_computing_data_reduction
;
CrysAlisPro, Oxford Diffraction Ltd.,
Version 1.171.33.31 (release 08-01-2009 CrysAlis171 .NET)
(compiled Jan  8 2009,16:24:04)
;
_computing_molecular_graphics 'SHELXTL Version 6.10, Bruker AXS, 2000'
_computing_publication_material 'SHELXTL Version 6.10, Bruker AXS, 2000'
_computing_structure_refinement 'SHELXTL Version 6.10, Bruker AXS, 2000'
_computing_structure_solution 'SIR97 (Giacovazzo et al, 1997)'
_diffrn_ambient_temperature 100(2)
_diffrn_detector_area_resol_mean 8.3367
_diffrn_measured_fraction_theta_full 0.994
_diffrn_measured_fraction_theta_max 0.994
_diffrn_measurement_device_type
;
Goniometer KM4/Xcalibur, detector: Sapphire2 (large Be window)
;
_diffrn_measurement_method '\w scans'
_diffrn_radiation_monochromator graphite
_diffrn_radiation_source 'Enhance (Mo) X-ray Source'
_diffrn_radiation_type MoK\a
_diffrn_radiation_wavelength 0.71073
_diffrn_reflns_av_R_equivalents 0.0297
_diffrn_reflns_av_sigmaI/netI 0.0305
_diffrn_reflns_limit_h_max 29
_diffrn_reflns_limit_h_min -29
_diffrn_reflns_limit_k_max 19
_diffrn_reflns_limit_k_min -15
_diffrn_reflns_limit_l_max 20
_diffrn_reflns_limit_l_min -19
_diffrn_reflns_number 16297
_diffrn_reflns_theta_full 22.72
_diffrn_reflns_theta_max 22.72
_diffrn_reflns_theta_min 4.10
_exptl_absorpt_coefficient_mu 1.152
_exptl_absorpt_correction_T_max 1.00000
_exptl_absorpt_correction_T_min 0.66090
_exptl_absorpt_correction_type multi-scan
_exptl_absorpt_process_details
;
CrysAlisPro, Oxford Diffraction Ltd.,
Version 1.171.33.52 (release 06-11-2009 CrysAlis171 .NET)
(compiled Nov  6 2009,16:24:50)
Empirical absorption correction using spherical harmonics,
 implemented in SCALE3 ABSPACK scaling algorithm.
;
_exptl_crystal_colour colourless
_exptl_crystal_density_diffrn 1.449
_exptl_crystal_density_method 'not measured'
_exptl_crystal_description block
_exptl_crystal_F_000 4056
_exptl_crystal_size_max 0.3
_exptl_crystal_size_mid 0.3
_exptl_crystal_size_min 0.2
_refine_diff_density_max 1.644
_refine_diff_density_min -0.607
_refine_diff_density_rms 0.105
_refine_ls_extinction_method none
_refine_ls_goodness_of_fit_ref 1.054
_refine_ls_hydrogen_treatment mixed
_refine_ls_matrix_type full
_refine_ls_number_parameters 480
_refine_ls_number_reflns 6019
_refine_ls_number_restraints 0
_refine_ls_restrained_S_all 1.054
_refine_ls_R_factor_all 0.0447
_refine_ls_R_factor_gt 0.0339
_refine_ls_shift/su_max 0.015
_refine_ls_shift/su_mean 0.002
_refine_ls_structure_factor_coef Fsqd
_refine_ls_weighting_details 'calc w=1/[\s^2^(Fo^2^)+(0.0559P)^2^+0.0000P] where P=(Fo^2^+2Fc^2^)/3'
_refine_ls_weighting_scheme calc
_refine_ls_wR_factor_gt 0.0821
_refine_ls_wR_factor_ref 0.0857
_reflns_number_gt 4943
_reflns_number_total 6019
_reflns_threshold_expression >2sigma(I)
_cod_data_source_file cm301660n_si_001.cif
_cod_data_source_block kar03b
_cod_depositor_comments
;
The following automatic conversions were performed:

'_symmetry_cell_setting' value 'Monoclinic' changed to 'monoclinic'
according to /home/saulius/struct/CIF-dictionaries/cif_core.dic
dictionary named 'cif_core.dic' version 2.4.2 from 2011-04-26.

Automatic conversion script
Id: cif_fix_values 1891 2012-01-12 08:04:46Z andrius 

 Updated bibliographic information.

 Antanas Vaitkus,
 2019-09-24
;
_cod_original_sg_symbol_H-M C2/c
_cod_database_code 4001713

loop_
_symmetry_equiv_pos_as_xyz
'x, y, z'
'-x, y, -z+1/2'
'x+1/2, y+1/2, z'
'-x+1/2, y+1/2, -z+1/2'
'-x, -y, -z'
'x, -y, z-1/2'
'-x+1/2, -y+1/2, -z'
'x+1/2, -y+1/2, z-1/2'

loop_
_atom_site_label
_atom_site_type_symbol
_atom_site_fract_x
_atom_site_fract_y
_atom_site_fract_z
_atom_site_U_iso_or_equiv
_atom_site_adp_type
_atom_site_occupancy
_atom_site_symmetry_multiplicity
_atom_site_calc_flag
_atom_site_refinement_flags
C1 C 0.12599(12) 0.4832(2) 0.38250(19) 0.0153(9) Uani 1 1 d .
C2 C 0.10504(13) 0.3691(2) 0.44703(19) 0.0189(9) Uani 1 1 d .
H2A H 0.1028 0.3578 0.4974 0.023 Uiso 1 1 calc R
H2B H 0.1356 0.3475 0.4346 0.023 Uiso 1 1 calc R
C3 C 0.06220(13) 0.3321(2) 0.4015(2) 0.0248(10) Uani 1 1 d .
H3A H 0.0667 0.2780 0.4049 0.030 Uiso 1 1 calc R
H3B H 0.0637 0.3461 0.3516 0.030 Uiso 1 1 calc R
C4 C 0.01085(13) 0.3505(2) 0.4201(2) 0.0238(9) Uani 1 1 d .
H4A H 0.0079 0.3344 0.4691 0.029 Uiso 1 1 calc R
H4B H 0.0058 0.4045 0.4177 0.029 Uiso 1 1 calc R
C5 C -0.02845(14) 0.3118(2) 0.3686(2) 0.0254(10) Uani 1 1 d .
H5A H -0.0261 0.3303 0.3203 0.031 Uiso 1 1 calc R
H5B H -0.0213 0.2583 0.3688 0.031 Uiso 1 1 calc R
C6 C -0.08112(14) 0.3224(3) 0.3851(2) 0.0316(11) Uani 1 1 d .
H6A H -0.1033 0.3001 0.3464 0.038 Uiso 1 1 calc R
H6B H -0.0883 0.3758 0.3860 0.038 Uiso 1 1 calc R
C7 C -0.09144(14) 0.2879(3) 0.4562(2) 0.0345(11) Uani 1 1 d .
H7A H -0.0818 0.2359 0.4576 0.052 Uiso 1 1 calc R
H7B H -0.1261 0.2917 0.4606 0.052 Uiso 1 1 calc R
H7C H -0.0730 0.3144 0.4953 0.052 Uiso 1 1 calc R
C8 C 0.08866(14) 0.4985(2) 0.4937(2) 0.0219(9) Uani 1 1 d .
H8A H 0.1149 0.5301 0.5151 0.033 Uiso 1 1 calc R
H8B H 0.0773 0.4669 0.5301 0.033 Uiso 1 1 calc R
H8C H 0.0619 0.5292 0.4724 0.033 Uiso 1 1 calc R
C9 C 0.21401(12) 0.4820(2) 0.09669(19) 0.0149(9) Uani 1 1 d .
C10 C 0.23466(13) 0.3712(2) 0.0260(2) 0.0207(9) Uani 1 1 d .
H10A H 0.2206 0.3603 -0.0230 0.025 Uiso 1 1 calc R
H10B H 0.2152 0.3447 0.0582 0.025 Uiso 1 1 calc R
C11 C 0.28720(13) 0.3419(2) 0.0374(2) 0.0248(10) Uani 1 1 d .
H11A H 0.2874 0.2906 0.0198 0.030 Uiso 1 1 calc R
H11B H 0.3072 0.3718 0.0084 0.030 Uiso 1 1 calc R
C12 C 0.31095(13) 0.3431(2) 0.1147(2) 0.0229(9) Uani 1 1 d .
H12A H 0.2903 0.3156 0.1445 0.027 Uiso 1 1 calc R
H12B H 0.3131 0.3948 0.1317 0.027 Uiso 1 1 calc R
C13 C 0.36230(13) 0.3087(2) 0.1232(2) 0.0250(10) Uani 1 1 d .
H13A H 0.3601 0.2579 0.1040 0.030 Uiso 1 1 calc R
H13B H 0.3831 0.3376 0.0946 0.030 Uiso 1 1 calc R
C14 C 0.38653(13) 0.3057(2) 0.1997(2) 0.0264(10) Uani 1 1 d .
H14A H 0.3662 0.2759 0.2282 0.032 Uiso 1 1 calc R
H14B H 0.3883 0.3563 0.2193 0.032 Uiso 1 1 calc R
C15 C 0.43771(14) 0.2727(3) 0.2065(2) 0.0351(11) Uani 1 1 d .
H15A H 0.4358 0.2204 0.1934 0.053 Uiso 1 1 calc R
H15B H 0.4527 0.2775 0.2554 0.053 Uiso 1 1 calc R
H15C H 0.4572 0.2990 0.1750 0.053 Uiso 1 1 calc R
C16 C 0.24627(14) 0.5014(2) -0.01722(19) 0.0221(9) Uani 1 1 d .
H16A H 0.2184 0.5299 -0.0386 0.033 Uiso 1 1 calc R
H16B H 0.2590 0.4713 -0.0535 0.033 Uiso 1 1 calc R
H16C H 0.2715 0.5352 0.0036 0.033 Uiso 1 1 calc R
C17 C 0.10227(12) 0.5690(2) 0.19055(18) 0.0169(9) Uani 1 1 d .
C18 C 0.06049(13) 0.5249(2) 0.1920(2) 0.0201(9) Uani 1 1 d .
H18 H 0.0629 0.4776 0.2133 0.024 Uiso 1 1 calc R
C19 C 0.01468(14) 0.5518(2) 0.1612(2) 0.0254(10) Uani 1 1 d .
H19 H -0.0134 0.5223 0.1620 0.030 Uiso 1 1 calc R
C20 C 0.01119(14) 0.6215(2) 0.1299(2) 0.0248(10) Uani 1 1 d .
H20 H -0.0193 0.6394 0.1095 0.030 Uiso 1 1 calc R
C21 C 0.05267(14) 0.6654(2) 0.1286(2) 0.0252(10) Uani 1 1 d .
H21 H 0.0500 0.7129 0.1076 0.030 Uiso 1 1 calc R
C22 C 0.09811(13) 0.6391(2) 0.15811(19) 0.0210(9) Uani 1 1 d .
H22 H 0.1261 0.6686 0.1563 0.025 Uiso 1 1 calc R
C23 C 0.23880(12) 0.5744(2) 0.29039(18) 0.0162(9) Uani 1 1 d .
C24 C 0.28114(13) 0.5311(2) 0.2958(2) 0.0202(9) Uani 1 1 d .
H24 H 0.2797 0.4817 0.2792 0.024 Uiso 1 1 calc R
C25 C 0.32567(14) 0.5609(2) 0.32579(19) 0.0229(10) Uani 1 1 d .
H25 H 0.3540 0.5314 0.3297 0.027 Uiso 1 1 calc R
C26 C 0.32807(14) 0.6342(2) 0.34983(19) 0.0227(10) Uani 1 1 d .
H26 H 0.3581 0.6544 0.3697 0.027 Uiso 1 1 calc R
C27 C 0.28590(14) 0.6776(2) 0.3444(2) 0.0259(10) Uani 1 1 d .
H27 H 0.2876 0.7272 0.3603 0.031 Uiso 1 1 calc R
C28 C 0.24129(13) 0.6479(2) 0.31565(19) 0.0194(9) Uani 1 1 d .
H28 H 0.2128 0.6771 0.3131 0.023 Uiso 1 1 calc R
C29 C 0.04038(13) -0.0060(2) 0.6048(2) 0.0206(9) Uani 1 1 d .
C30 C 0.07481(13) 0.1002(2) 0.5409(2) 0.0266(10) Uani 1 1 d .
H30A H 0.0596 0.1304 0.5755 0.032 Uiso 1 1 calc R
H30B H 0.0622 0.1173 0.4929 0.032 Uiso 1 1 calc R
C31 C 0.13057(13) 0.1112(2) 0.5526(2) 0.0269(10) Uani 1 1 d .
H31A H 0.1432 0.0936 0.6004 0.032 Uiso 1 1 calc R
H31B H 0.1457 0.0813 0.5177 0.032 Uiso 1 1 calc R
C32 C 0.14462(14) 0.1928(2) 0.5450(2) 0.0295(10) Uani 1 1 d .
H32A H 0.1347 0.2206 0.5856 0.035 Uiso 1 1 calc R
H32B H 0.1262 0.2128 0.5016 0.035 Uiso 1 1 calc R
C33 C 0.19896(13) 0.2066(2) 0.5413(2) 0.0262(10) Uani 1 1 d .
H33A H 0.2040 0.2603 0.5368 0.031 Uiso 1 1 calc R
H33B H 0.2079 0.1830 0.4978 0.031 Uiso 1 1 calc R
C34 C 0.23391(14) 0.1781(2) 0.6049(2) 0.0261(10) Uani 1 1 d .
H34A H 0.2304 0.1239 0.6079 0.031 Uiso 1 1 calc R
H34B H 0.2675 0.1886 0.5959 0.031 Uiso 1 1 calc R
C35 C 0.22565(15) 0.2121(2) 0.6766(2) 0.0325(11) Uani 1 1 d .
H35A H 0.2267 0.2659 0.6734 0.049 Uiso 1 1 calc R
H35B H 0.2510 0.1951 0.7131 0.049 Uiso 1 1 calc R
H35C H 0.1940 0.1968 0.6890 0.049 Uiso 1 1 calc R
C36 C 0.07559(15) -0.0306(2) 0.4946(2) 0.0284(10) Uani 1 1 d .
H36A H 0.1031 -0.0606 0.5148 0.043 Uiso 1 1 calc R
H36B H 0.0848 -0.0023 0.4545 0.043 Uiso 1 1 calc R
H36C H 0.0483 -0.0629 0.4784 0.043 Uiso 1 1 calc R
C37 C 0.07014(12) -0.0922(2) 0.79174(19) 0.0176(9) Uani 1 1 d .
C38 C 0.08146(13) -0.1671(2) 0.7869(2) 0.0232(9) Uani 1 1 d .
H38 H 0.0576 -0.2003 0.7659 0.028 Uiso 1 1 calc R
C39 C 0.12777(14) -0.1945(2) 0.8126(2) 0.0258(10) Uani 1 1 d .
H39 H 0.1349 -0.2454 0.8088 0.031 Uiso 1 1 calc R
C40 C 0.16298(14) -0.1456(2) 0.8438(2) 0.0246(10) Uani 1 1 d .
H40 H 0.1941 -0.1636 0.8614 0.030 Uiso 1 1 calc R
C41 C 0.15244(14) -0.0702(2) 0.8493(2) 0.0247(10) Uani 1 1 d .
H41 H 0.1764 -0.0372 0.8704 0.030 Uiso 1 1 calc R
C42 C 0.10579(13) -0.0434(2) 0.8231(2) 0.0208(9) Uani 1 1 d .
H42 H 0.0986 0.0075 0.8268 0.025 Uiso 1 1 calc R
N1 N 0.10675(11) 0.45140(18) 0.43789(16) 0.0174(7) Uani 1 1 d .
N2 N 0.23097(11) 0.45258(18) 0.03885(16) 0.0173(7) Uani 1 1 d .
N3 N 0.06136(11) 0.02073(18) 0.54906(17) 0.0213(8) Uani 1 1 d .
S1 S 0.14780(3) 0.42348(5) 0.31912(5) 0.0190(2) Uani 1 1 d .
S2 S 0.12954(3) 0.57767(5) 0.37279(5) 0.0185(2) Uani 1 1 d .
S3 S 0.19778(3) 0.42237(6) 0.16403(5) 0.0189(2) Uani 1 1 d .
S4 S 0.20774(3) 0.57657(6) 0.10588(5) 0.0188(2) Uani 1 1 d .
S5 S 0.02371(4) 0.05618(6) 0.66995(5) 0.0224(2) Uani 1 1 d .
S6 S 0.02997(3) -0.09949(6) 0.61348(5) 0.0204(2) Uani 1 1 d .
Sn1 Sn 0.171301(9) 0.527620(15) 0.240016(13) 0.01601(11) Uani 1 1 d .
Sn2 Sn 0.0000 -0.04830(2) 0.7500 0.01753(12) Uani 1 2 d S

loop_
_atom_site_aniso_label
_atom_site_aniso_U_11
_atom_site_aniso_U_22
_atom_site_aniso_U_33
_atom_site_aniso_U_23
_atom_site_aniso_U_13
_atom_site_aniso_U_12
C1 0.0105(19) 0.024(2) 0.0104(19) 0.0013(17) -0.0020(15) 0.0008(17)
C2 0.023(2) 0.017(2) 0.017(2) 0.0061(18) 0.0056(17) 0.0016(18)
C3 0.030(2) 0.024(2) 0.022(2) 0.0012(19) 0.0083(18) 0.0001(19)
C4 0.028(2) 0.025(2) 0.020(2) -0.0008(19) 0.0063(18) -0.0007(19)
C5 0.032(2) 0.026(2) 0.018(2) -0.0004(19) 0.0032(18) -0.003(2)
C6 0.028(2) 0.036(3) 0.030(2) -0.004(2) 0.0020(19) 0.001(2)
C7 0.028(2) 0.041(3) 0.036(3) -0.007(2) 0.009(2) -0.005(2)
C8 0.026(2) 0.029(2) 0.011(2) -0.0002(18) 0.0051(17) 0.003(2)
C9 0.0086(18) 0.022(2) 0.014(2) -0.0015(17) -0.0023(15) -0.0025(16)
C10 0.026(2) 0.024(2) 0.013(2) -0.0004(18) 0.0034(16) 0.0010(19)
C11 0.028(2) 0.026(2) 0.021(2) -0.0032(19) 0.0050(18) 0.0011(19)
C12 0.025(2) 0.022(2) 0.022(2) -0.0020(18) 0.0035(17) -0.0030(19)
C13 0.026(2) 0.026(2) 0.024(2) 0.0003(19) 0.0046(18) 0.0004(19)
C14 0.024(2) 0.029(3) 0.026(2) 0.001(2) -0.0004(18) -0.0013(19)
C15 0.030(2) 0.044(3) 0.031(3) 0.009(2) 0.0034(19) -0.002(2)
C16 0.023(2) 0.032(2) 0.013(2) 0.0018(19) 0.0051(17) -0.001(2)
C17 0.015(2) 0.026(2) 0.0083(19) 0.0004(18) -0.0023(15) 0.0042(18)
C18 0.022(2) 0.022(2) 0.016(2) -0.0010(18) 0.0026(17) -0.0041(18)
C19 0.017(2) 0.043(3) 0.017(2) -0.004(2) 0.0031(17) -0.006(2)
C20 0.021(2) 0.040(3) 0.013(2) -0.001(2) -0.0011(17) 0.008(2)
C21 0.031(2) 0.027(3) 0.017(2) 0.0007(19) 0.0029(18) 0.006(2)
C22 0.023(2) 0.024(2) 0.016(2) -0.0028(19) 0.0024(17) 0.0012(19)
C23 0.015(2) 0.026(2) 0.0064(19) 0.0015(17) -0.0013(15) -0.0069(18)
C24 0.019(2) 0.026(2) 0.015(2) 0.0041(18) 0.0024(17) -0.0001(18)
C25 0.017(2) 0.039(3) 0.012(2) 0.0078(19) 0.0024(16) 0.002(2)
C26 0.020(2) 0.037(3) 0.010(2) 0.0007(19) -0.0017(16) -0.007(2)
C27 0.031(2) 0.033(3) 0.014(2) -0.0008(19) 0.0026(18) -0.004(2)
C28 0.020(2) 0.025(2) 0.014(2) 0.0007(18) 0.0011(16) 0.0017(18)
C29 0.013(2) 0.032(3) 0.015(2) 0.0003(19) -0.0040(16) -0.0033(19)
C30 0.030(2) 0.029(3) 0.021(2) 0.005(2) 0.0027(18) -0.006(2)
C31 0.029(2) 0.030(3) 0.022(2) 0.004(2) 0.0058(18) 0.002(2)
C32 0.031(2) 0.028(3) 0.029(2) 0.003(2) 0.0022(19) -0.001(2)
C33 0.029(2) 0.026(2) 0.024(2) -0.0017(19) 0.0039(18) -0.005(2)
C34 0.028(2) 0.027(3) 0.024(2) -0.0020(19) 0.0069(18) -0.003(2)
C35 0.040(3) 0.037(3) 0.021(2) -0.004(2) 0.0040(19) 0.000(2)
C36 0.031(2) 0.038(3) 0.018(2) 0.000(2) 0.0105(19) -0.002(2)
C37 0.0156(19) 0.027(2) 0.0109(19) 0.0042(18) 0.0032(15) 0.0052(19)
C38 0.021(2) 0.024(3) 0.024(2) 0.0014(19) 0.0018(18) -0.0018(19)
C39 0.028(2) 0.026(2) 0.025(2) 0.005(2) 0.0082(19) 0.003(2)
C40 0.018(2) 0.041(3) 0.015(2) 0.010(2) 0.0033(17) 0.001(2)
C41 0.023(2) 0.035(3) 0.016(2) -0.0012(19) 0.0015(17) -0.007(2)
C42 0.023(2) 0.025(2) 0.015(2) -0.0023(18) 0.0071(17) 0.0010(19)
N1 0.0188(17) 0.0206(19) 0.0125(17) 0.0005(14) 0.0010(14) 0.0018(15)
N2 0.0188(17) 0.0216(19) 0.0118(17) -0.0003(14) 0.0034(14) 0.0032(15)
N3 0.0215(18) 0.027(2) 0.0157(18) 0.0021(15) 0.0036(14) -0.0019(15)
S1 0.0242(5) 0.0184(6) 0.0159(5) 0.0011(4) 0.0082(4) 0.0013(4)
S2 0.0209(5) 0.0193(6) 0.0159(5) -0.0006(4) 0.0040(4) 0.0007(4)
S3 0.0242(5) 0.0200(6) 0.0135(5) 0.0004(4) 0.0065(4) -0.0001(4)
S4 0.0209(5) 0.0202(6) 0.0158(5) 0.0014(4) 0.0039(4) -0.0009(4)
S5 0.0278(6) 0.0238(6) 0.0159(5) -0.0003(4) 0.0042(4) -0.0004(5)
S6 0.0233(5) 0.0230(6) 0.0156(5) -0.0012(4) 0.0056(4) 0.0003(5)
Sn1 0.01628(16) 0.01941(18) 0.01235(16) 0.00083(11) 0.00177(11) -0.00020(11)
Sn2 0.0170(2) 0.0217(2) 0.0140(2) 0.000 0.00208(15) 0.000

loop_
_atom_type_symbol
_atom_type_description
_atom_type_scat_dispersion_real
_atom_type_scat_dispersion_imag
_atom_type_scat_source
C C 0.0033 0.0016 'International Tables Vol C Tables 4.2.6.8 and 6.1.1.4'
H H 0.0000 0.0000 'International Tables Vol C Tables 4.2.6.8 and 6.1.1.4'
N N 0.0061 0.0033 'International Tables Vol C Tables 4.2.6.8 and 6.1.1.4'
S S 0.1246 0.1234 'International Tables Vol C Tables 4.2.6.8 and 6.1.1.4'
Sn Sn -0.6537 1.4246 'International Tables Vol C Tables 4.2.6.8 and 6.1.1.4'

loop_
_geom_angle_atom_site_label_1
_geom_angle_atom_site_label_2
_geom_angle_atom_site_label_3
_geom_angle
_geom_angle_site_symmetry_1
_geom_angle_site_symmetry_3
N1 C1 S2 122.3(3) . .
N1 C1 S1 117.6(3) . .
S2 C1 S1 120.1(2) . .
N1 C2 C3 113.5(3) . .
N1 C2 H2A 108.9 . .
C3 C2 H2A 108.9 . .
N1 C2 H2B 108.9 . .
C3 C2 H2B 108.9 . .
H2A C2 H2B 107.7 . .
C2 C3 C4 116.8(3) . .
C2 C3 H3A 108.1 . .
C4 C3 H3A 108.1 . .
C2 C3 H3B 108.1 . .
C4 C3 H3B 108.1 . .
H3A C3 H3B 107.3 . .
C5 C4 C3 111.1(3) . .
C5 C4 H4A 109.4 . .
C3 C4 H4A 109.4 . .
C5 C4 H4B 109.4 . .
C3 C4 H4B 109.4 . .
H4A C4 H4B 108.0 . .
C6 C5 C4 115.5(3) . .
C6 C5 H5A 108.4 . .
C4 C5 H5A 108.4 . .
C6 C5 H5B 108.4 . .
C4 C5 H5B 108.4 . .
H5A C5 H5B 107.5 . .
C5 C6 C7 113.9(3) . .
C5 C6 H6A 108.8 . .
C7 C6 H6A 108.8 . .
C5 C6 H6B 108.8 . .
C7 C6 H6B 108.8 . .
H6A C6 H6B 107.7 . .
C6 C7 H7A 109.5 . .
C6 C7 H7B 109.5 . .
H7A C7 H7B 109.5 . .
C6 C7 H7C 109.5 . .
H7A C7 H7C 109.5 . .
H7B C7 H7C 109.5 . .
N1 C8 H8A 109.5 . .
N1 C8 H8B 109.5 . .
H8A C8 H8B 109.5 . .
N1 C8 H8C 109.5 . .
H8A C8 H8C 109.5 . .
H8B C8 H8C 109.5 . .
N2 C9 S4 121.3(3) . .
N2 C9 S3 119.3(3) . .
S4 C9 S3 119.5(2) . .
N2 C10 C11 113.4(3) . .
N2 C10 H10A 108.9 . .
C11 C10 H10A 108.9 . .
N2 C10 H10B 108.9 . .
C11 C10 H10B 108.9 . .
H10A C10 H10B 107.7 . .
C12 C11 C10 114.8(3) . .
C12 C11 H11A 108.6 . .
C10 C11 H11A 108.6 . .
C12 C11 H11B 108.6 . .
C10 C11 H11B 108.6 . .
H11A C11 H11B 107.5 . .
C11 C12 C13 112.3(3) . .
C11 C12 H12A 109.1 . .
C13 C12 H12A 109.1 . .
C11 C12 H12B 109.1 . .
C13 C12 H12B 109.1 . .
H12A C12 H12B 107.9 . .
C14 C13 C12 114.2(3) . .
C14 C13 H13A 108.7 . .
C12 C13 H13A 108.7 . .
C14 C13 H13B 108.7 . .
C12 C13 H13B 108.7 . .
H13A C13 H13B 107.6 . .
C13 C14 C15 113.2(3) . .
C13 C14 H14A 108.9 . .
C15 C14 H14A 108.9 . .
C13 C14 H14B 108.9 . .
C15 C14 H14B 108.9 . .
H14A C14 H14B 107.8 . .
C14 C15 H15A 109.5 . .
C14 C15 H15B 109.5 . .
H15A C15 H15B 109.5 . .
C14 C15 H15C 109.5 . .
H15A C15 H15C 109.5 . .
H15B C15 H15C 109.5 . .
N2 C16 H16A 109.5 . .
N2 C16 H16B 109.5 . .
H16A C16 H16B 109.5 . .
N2 C16 H16C 109.5 . .
H16A C16 H16C 109.5 . .
H16B C16 H16C 109.5 . .
C22 C17 C18 119.5(3) . .
C22 C17 Sn1 121.6(3) . .
C18 C17 Sn1 119.0(3) . .
C17 C18 C19 119.8(4) . .
C17 C18 H18 120.1 . .
C19 C18 H18 120.1 . .
C20 C19 C18 119.9(4) . .
C20 C19 H19 120.0 . .
C18 C19 H19 120.0 . .
C19 C20 C21 120.3(4) . .
C19 C20 H20 119.9 . .
C21 C20 H20 119.9 . .
C20 C21 C22 120.2(4) . .
C20 C21 H21 119.9 . .
C22 C21 H21 119.9 . .
C21 C22 C17 120.3(4) . .
C21 C22 H22 119.9 . .
C17 C22 H22 119.9 . .
C24 C23 C28 119.5(3) . .
C24 C23 Sn1 119.1(3) . .
C28 C23 Sn1 121.4(3) . .
C23 C24 C25 120.3(4) . .
C23 C24 H24 119.9 . .
C25 C24 H24 119.9 . .
C26 C25 C24 120.0(4) . .
C26 C25 H25 120.0 . .
C24 C25 H25 120.0 . .
C25 C26 C27 119.9(4) . .
C25 C26 H26 120.1 . .
C27 C26 H26 120.1 . .
C28 C27 C26 120.4(4) . .
C28 C27 H27 119.8 . .
C26 C27 H27 119.8 . .
C27 C28 C23 119.9(4) . .
C27 C28 H28 120.0 . .
C23 C28 H28 120.0 . .
N3 C29 S6 121.0(3) . .
N3 C29 S5 119.4(3) . .
S6 C29 S5 119.6(2) . .
N3 C30 C31 111.5(3) . .
N3 C30 H30A 109.3 . .
C31 C30 H30A 109.3 . .
N3 C30 H30B 109.3 . .
C31 C30 H30B 109.3 . .
H30A C30 H30B 108.0 . .
C32 C31 C30 111.7(3) . .
C32 C31 H31A 109.3 . .
C30 C31 H31A 109.3 . .
C32 C31 H31B 109.3 . .
C30 C31 H31B 109.3 . .
H31A C31 H31B 107.9 . .
C31 C32 C33 114.9(3) . .
C31 C32 H32A 108.5 . .
C33 C32 H32A 108.5 . .
C31 C32 H32B 108.5 . .
C33 C32 H32B 108.5 . .
H32A C32 H32B 107.5 . .
C32 C33 C34 116.0(3) . .
C32 C33 H33A 108.3 . .
C34 C33 H33A 108.3 . .
C32 C33 H33B 108.3 . .
C34 C33 H33B 108.3 . .
H33A C33 H33B 107.4 . .
C35 C34 C33 114.5(3) . .
C35 C34 H34A 108.6 . .
C33 C34 H34A 108.6 . .
C35 C34 H34B 108.6 . .
C33 C34 H34B 108.6 . .
H34A C34 H34B 107.6 . .
C34 C35 H35A 109.5 . .
C34 C35 H35B 109.5 . .
H35A C35 H35B 109.5 . .
C34 C35 H35C 109.5 . .
H35A C35 H35C 109.5 . .
H35B C35 H35C 109.5 . .
N3 C36 H36A 109.5 . .
N3 C36 H36B 109.5 . .
H36A C36 H36B 109.5 . .
N3 C36 H36C 109.5 . .
H36A C36 H36C 109.5 . .
H36B C36 H36C 109.5 . .
C38 C37 C42 118.9(3) . .
C38 C37 Sn2 122.1(3) . .
C42 C37 Sn2 118.9(3) . .
C37 C38 C39 121.3(4) . .
C37 C38 H38 119.3 . .
C39 C38 H38 119.3 . .
C40 C39 C38 119.3(4) . .
C40 C39 H39 120.3 . .
C38 C39 H39 120.3 . .
C39 C40 C41 120.3(4) . .
C39 C40 H40 119.8 . .
C41 C40 H40 119.8 . .
C40 C41 C42 119.8(4) . .
C40 C41 H41 120.1 . .
C42 C41 H41 120.1 . .
C37 C42 C41 120.3(4) . .
C37 C42 H42 119.9 . .
C41 C42 H42 119.9 . .
C1 N1 C8 120.2(3) . .
C1 N1 C2 121.9(3) . .
C8 N1 C2 117.8(3) . .
C9 N2 C16 120.3(3) . .
C9 N2 C10 123.7(3) . .
C16 N2 C10 115.9(3) . .
C29 N3 C36 119.9(3) . .
C29 N3 C30 123.9(3) . .
C36 N3 C30 116.1(3) . .
C1 S1 Sn1 94.73(13) . .
C9 S3 Sn1 93.98(13) . .
C29 S5 Sn2 93.07(14) . .
C29 S6 Sn2 81.07(13) . .
C17 Sn1 C23 136.89(15) . .
C17 Sn1 S1 103.70(10) . .
C23 Sn1 S1 107.21(10) . .
C17 Sn1 S3 108.16(10) . .
C23 Sn1 S3 104.39(10) . .
S1 Sn1 S3 83.87(3) . .
C37 Sn2 C37 137.0(2) . 2_556
C37 Sn2 S5 101.83(10) . .
C37 Sn2 S5 109.63(10) 2_556 .
C37 Sn2 S5 109.63(10) . 2_556
C37 Sn2 S5 101.83(10) 2_556 2_556
S5 Sn2 S5 84.87(5) . 2_556
C37 Sn2 S6 82.70(10) . .
C37 Sn2 S6 84.15(9) 2_556 .
S5 Sn2 S6 65.92(3) . .
S5 Sn2 S6 150.32(3) 2_556 .
C37 Sn2 S6 84.15(9) . 2_556
C37 Sn2 S6 82.70(10) 2_556 2_556
S5 Sn2 S6 150.32(3) . 2_556
S5 Sn2 S6 65.92(3) 2_556 2_556
S6 Sn2 S6 143.61(4) . 2_556

loop_
_geom_bond_atom_site_label_1
_geom_bond_atom_site_label_2
_geom_bond_distance
_geom_bond_site_symmetry_2
C1 N1 1.339(5) .
C1 S2 1.692(4) .
C1 S1 1.745(4) .
C2 N1 1.474(5) .
C2 C3 1.511(5) .
C2 H2A 0.9700 .
C2 H2B 0.9700 .
C3 C4 1.518(5) .
C3 H3A 0.9700 .
C3 H3B 0.9700 .
C4 C5 1.518(5) .
C4 H4A 0.9700 .
C4 H4B 0.9700 .
C5 C6 1.516(5) .
C5 H5A 0.9700 .
C5 H5B 0.9700 .
C6 C7 1.518(5) .
C6 H6A 0.9700 .
C6 H6B 0.9700 .
C7 H7A 0.9600 .
C7 H7B 0.9600 .
C7 H7C 0.9600 .
C8 N1 1.467(5) .
C8 H8A 0.9600 .
C8 H8B 0.9600 .
C8 H8C 0.9600 .
C9 N2 1.331(5) .
C9 S4 1.699(4) .
C9 S3 1.741(4) .
C10 N2 1.470(5) .
C10 C11 1.516(5) .
C10 H10A 0.9700 .
C10 H10B 0.9700 .
C11 C12 1.512(5) .
C11 H11A 0.9700 .
C11 H11B 0.9700 .
C12 C13 1.520(5) .
C12 H12A 0.9700 .
C12 H12B 0.9700 .
C13 C14 1.502(5) .
C13 H13A 0.9700 .
C13 H13B 0.9700 .
C14 C15 1.507(5) .
C14 H14A 0.9700 .
C14 H14B 0.9700 .
C15 H15A 0.9600 .
C15 H15B 0.9600 .
C15 H15C 0.9600 .
C16 N2 1.458(5) .
C16 H16A 0.9600 .
C16 H16B 0.9600 .
C16 H16C 0.9600 .
C17 C22 1.384(5) .
C17 C18 1.386(5) .
C17 Sn1 2.128(3) .
C18 C19 1.397(5) .
C18 H18 0.9300 .
C19 C20 1.368(6) .
C19 H19 0.9300 .
C20 C21 1.377(5) .
C20 H20 0.9300 .
C21 C22 1.378(5) .
C21 H21 0.9300 .
C22 H22 0.9300 .
C23 C24 1.381(5) .
C23 C28 1.389(5) .
C23 Sn1 2.135(3) .
C24 C25 1.382(5) .
C24 H24 0.9300 .
C25 C26 1.376(5) .
C25 H25 0.9300 .
C26 C27 1.379(5) .
C26 H26 0.9300 .
C27 C28 1.376(5) .
C27 H27 0.9300 .
C28 H28 0.9300 .
C29 N3 1.333(5) .
C29 S6 1.697(4) .
C29 S5 1.742(4) .
C30 N3 1.471(5) .
C30 C31 1.524(5) .
C30 H30A 0.9700 .
C30 H30B 0.9700 .
C31 C32 1.510(6) .
C31 H31A 0.9700 .
C31 H31B 0.9700 .
C32 C33 1.512(5) .
C32 H32A 0.9700 .
C32 H32B 0.9700 .
C33 C34 1.519(5) .
C33 H33A 0.9700 .
C33 H33B 0.9700 .
C34 C35 1.510(5) .
C34 H34A 0.9700 .
C34 H34B 0.9700 .
C35 H35A 0.9600 .
C35 H35B 0.9600 .
C35 H35C 0.9600 .
C36 N3 1.453(5) .
C36 H36A 0.9600 .
C36 H36B 0.9600 .
C36 H36C 0.9600 .
C37 C38 1.373(5) .
C37 C42 1.381(5) .
C37 Sn2 2.127(3) .
C38 C39 1.386(5) .
C38 H38 0.9300 .
C39 C40 1.372(5) .
C39 H39 0.9300 .
C40 C41 1.378(6) .
C40 H40 0.9300 .
C41 C42 1.392(5) .
C41 H41 0.9300 .
C42 H42 0.9300 .
S1 Sn1 2.4979(10) .
S3 Sn1 2.5046(10) .
S5 Sn2 2.5151(10) .
S6 Sn2 2.9129(9) .
Sn2 C37 2.127(3) 2_556
Sn2 S5 2.5151(10) 2_556
Sn2 S6 2.9129(9) 2_556

loop_
_geom_torsion_atom_site_label_1
_geom_torsion_atom_site_label_2
_geom_torsion_atom_site_label_3
_geom_torsion_atom_site_label_4
_geom_torsion
_geom_torsion_site_symmetry_4
N1 C2 C3 C4 -66.7(4) .
C2 C3 C4 C5 178.1(3) .
C3 C4 C5 C6 176.3(3) .
C4 C5 C6 C7 -64.5(5) .
N2 C10 C11 C12 68.4(4) .
C10 C11 C12 C13 176.5(3) .
C11 C12 C13 C14 -177.6(3) .
C12 C13 C14 C15 -178.9(3) .
C22 C17 C18 C19 -0.4(5) .
Sn1 C17 C18 C19 178.6(3) .
C17 C18 C19 C20 -0.1(6) .
C18 C19 C20 C21 0.1(6) .
C19 C20 C21 C22 0.6(6) .
C20 C21 C22 C17 -1.2(5) .
C18 C17 C22 C21 1.1(5) .
Sn1 C17 C22 C21 -177.9(3) .
C28 C23 C24 C25 -0.3(5) .
Sn1 C23 C24 C25 177.7(3) .
C23 C24 C25 C26 -0.6(5) .
C24 C25 C26 C27 0.5(5) .
C25 C26 C27 C28 0.5(5) .
C26 C27 C28 C23 -1.4(5) .
C24 C23 C28 C27 1.3(5) .
Sn1 C23 C28 C27 -176.6(3) .
N3 C30 C31 C32 -179.5(3) .
C30 C31 C32 C33 -168.6(3) .
C31 C32 C33 C34 -57.8(5) .
C32 C33 C34 C35 -60.1(5) .
C42 C37 C38 C39 -0.1(5) .
Sn2 C37 C38 C39 178.3(3) .
C37 C38 C39 C40 0.2(6) .
C38 C39 C40 C41 -0.2(5) .
C39 C40 C41 C42 0.1(6) .
C38 C37 C42 C41 0.0(5) .
Sn2 C37 C42 C41 -178.4(3) .
C40 C41 C42 C37 0.0(5) .
S2 C1 N1 C8 -1.2(4) .
S1 C1 N1 C8 178.8(3) .
S2 C1 N1 C2 -178.3(3) .
S1 C1 N1 C2 1.7(4) .
C3 C2 N1 C1 -81.5(4) .
C3 C2 N1 C8 101.3(4) .
S4 C9 N2 C16 2.1(5) .
S3 C9 N2 C16 -178.1(3) .
S4 C9 N2 C10 -176.5(3) .
S3 C9 N2 C10 3.3(5) .
C11 C10 N2 C9 -106.3(4) .
C11 C10 N2 C16 74.9(4) .
S6 C29 N3 C36 0.1(5) .
S5 C29 N3 C36 179.8(3) .
S6 C29 N3 C30 -175.3(3) .
S5 C29 N3 C30 4.4(5) .
C31 C30 N3 C29 108.4(4) .
C31 C30 N3 C36 -67.2(4) .
N1 C1 S1 Sn1 177.8(3) .
S2 C1 S1 Sn1 -2.2(2) .
N2 C9 S3 Sn1 -179.1(3) .
S4 C9 S3 Sn1 0.8(2) .
N3 C29 S5 Sn2 -173.7(3) .
S6 C29 S5 Sn2 6.0(2) .
N3 C29 S6 Sn2 174.4(3) .
S5 C29 S6 Sn2 -5.24(19) .
C22 C17 Sn1 C23 27.3(4) .
C18 C17 Sn1 C23 -151.8(3) .
C22 C17 Sn1 S1 162.2(3) .
C18 C17 Sn1 S1 -16.9(3) .
C22 C17 Sn1 S3 -109.9(3) .
C18 C17 Sn1 S3 71.1(3) .
C24 C23 Sn1 C17 -159.3(3) .
C28 C23 Sn1 C17 18.6(4) .
C24 C23 Sn1 S1 66.8(3) .
C28 C23 Sn1 S1 -115.3(3) .
C24 C23 Sn1 S3 -21.1(3) .
C28 C23 Sn1 S3 156.8(3) .
C1 S1 Sn1 C17 -72.56(15) .
C1 S1 Sn1 C23 76.99(16) .
C1 S1 Sn1 S3 -179.80(12) .
C9 S3 Sn1 C17 74.20(16) .
C9 S3 Sn1 C23 -77.12(15) .
C9 S3 Sn1 S1 176.64(12) .
C38 C37 Sn2 C37 10.3(3) 2_556
C42 C37 Sn2 C37 -171.3(3) 2_556
C38 C37 Sn2 S5 -126.4(3) .
C42 C37 Sn2 S5 52.0(3) .
C38 C37 Sn2 S5 144.9(3) 2_556
C42 C37 Sn2 S5 -36.7(3) 2_556
C38 C37 Sn2 S6 -63.0(3) .
C42 C37 Sn2 S6 115.4(3) .
C38 C37 Sn2 S6 83.0(3) 2_556
C42 C37 Sn2 S6 -98.6(3) 2_556
C29 S5 Sn2 C37 73.04(16) .
C29 S5 Sn2 C37 -77.20(16) 2_556
C29 S5 Sn2 S5 -177.94(13) 2_556
C29 S5 Sn2 S6 -3.33(12) .
C29 S5 Sn2 S6 172.09(12) 2_556
C29 S6 Sn2 C37 -103.01(16) .
C29 S6 Sn2 C37 118.02(16) 2_556
C29 S6 Sn2 S5 3.46(12) .
C29 S6 Sn2 S5 14.34(14) 2_556
C29 S6 Sn2 S6 -172.72(12) 2_556
